data_7016884
loop_
_publ_author_name
'Fu, Ying'
'Habtemariam, Abraha'
'Basri, Aida M. B. H.'
'Braddick, Darren'
'Clarkson, Guy J.'
'Sadler, Peter J.'

_publ_section_title
;
 Structure-activity relationships for organometallic osmium arene
 phenylazopyridine complexes with potent anticancer activity.
;
_journal_issue 40
_journal_name_full 'Dalton transactions (Cambridge, England : 2003)'
_journal_page_first 10553
_journal_page_last 10562
_journal_paper_doi 10.1039/c1dt10937e
_journal_volume 40
_journal_year 2011
_chemical_formula_sum 'C21 H22 Cl F6 I N3 Os P'
_chemical_formula_weight 813.94
_chemical_name_systematic
;
?
;
_space_group_IT_number 2
_symmetry_cell_setting triclinic
_symmetry_space_group_name_Hall '-P 1'
_symmetry_space_group_name_H-M 'P -1'
_atom_sites_solution_hydrogens geom
_atom_sites_solution_primary direct
_atom_sites_solution_secondary difmap
_audit_creation_method SHELXL-97
_cell_angle_alpha 99.966(5)
_cell_angle_beta 102.906(5)
_cell_angle_gamma 91.374(5)
_cell_formula_units_Z 2
_cell_length_a 7.6626(5)
_cell_length_b 11.9693(8)
_cell_length_c 13.6120(6)
_cell_measurement_reflns_used 7206
_cell_measurement_temperature 100(2)
_cell_measurement_theta_max 29.20
_cell_measurement_theta_min 3.12
_cell_volume 1195.98(13)
_computing_cell_refinement 'CrysAlis RED, Oxford Diffraction Ltd'
_computing_data_collection 'CrysAlis CCD, Oxford Diffraction Ltd'
_computing_data_reduction 'CrysAlis RED, Oxford Diffraction Ltd'
_computing_molecular_graphics 'SHELXTL (Sheldrick, 1997)'
_computing_publication_material 'SHELXTL (Sheldrick, 1997)'
_computing_structure_refinement 'SHELXL-97 (Sheldrick, 1997)'
_computing_structure_solution 'SHELXS-97 (Sheldrick, 1990)'
_diffrn_ambient_temperature 100(2)
_diffrn_detector_area_resol_mean 10.2833
_diffrn_measured_fraction_theta_full 0.997
_diffrn_measured_fraction_theta_max 0.854
_diffrn_measurement_device_type 'Oxford Diffraction Gemini R'
_diffrn_measurement_method '\f & \w scans'
_diffrn_radiation_monochromator graphite
_diffrn_radiation_source 'Enhance (Mo) X-ray Source'
_diffrn_radiation_type MoK\a
_diffrn_radiation_wavelength 0.71073
_diffrn_reflns_av_R_equivalents 0.0333
_diffrn_reflns_av_sigmaI/netI 0.0463
_diffrn_reflns_limit_h_max 10
_diffrn_reflns_limit_h_min -10
_diffrn_reflns_limit_k_max 15
_diffrn_reflns_limit_k_min -16
_diffrn_reflns_limit_l_max 17
_diffrn_reflns_limit_l_min -15
_diffrn_reflns_number 10563
_diffrn_reflns_theta_full 26.50
_diffrn_reflns_theta_max 29.21
_diffrn_reflns_theta_min 3.14
_diffrn_standards_decay_% nil
_exptl_absorpt_coefficient_mu 6.863
_exptl_absorpt_correction_T_max 1.00
_exptl_absorpt_correction_T_min 0.23
_exptl_absorpt_correction_type multi-scan
_exptl_absorpt_process_details 'ABSPACK(CrysAlis, Oxford Diffraction)'
_exptl_crystal_colour purple
_exptl_crystal_density_diffrn 2.260
_exptl_crystal_density_method 'not measured'
_exptl_crystal_description block
_exptl_crystal_F_000 768
_exptl_crystal_size_max 0.50
_exptl_crystal_size_mid 0.40
_exptl_crystal_size_min 0.08
_refine_diff_density_max 1.683
_refine_diff_density_min -1.828
_refine_diff_density_rms 0.197
_refine_ls_extinction_method none
_refine_ls_goodness_of_fit_ref 1.018
_refine_ls_hydrogen_treatment constr
_refine_ls_matrix_type full
_refine_ls_number_parameters 365
_refine_ls_number_reflns 5555
_refine_ls_number_restraints 150
_refine_ls_restrained_S_all 1.042
_refine_ls_R_factor_all 0.0387
_refine_ls_R_factor_gt 0.0323
_refine_ls_shift/su_max 0.002
_refine_ls_shift/su_mean 0.000
_refine_ls_structure_factor_coef Fsqd
_refine_ls_weighting_details 'calc w=1/[\s^2^(Fo^2^)+(0.0467P)^2^+0.0000P] where P=(Fo^2^+2Fc^2^)/3'
_refine_ls_weighting_scheme calc
_refine_ls_wR_factor_gt 0.0761
_refine_ls_wR_factor_ref 0.0779
_reflns_number_gt 4898
_reflns_number_total 5555
_reflns_threshold_expression >2sigma(I)
_cod_data_source_file c1dt10937e.txt
_cod_data_source_block fy14
_cod_original_cell_volume 1195.99(12)
_cod_original_sg_symbol_H-M P-1
_cod_database_code 7016884

loop_
_symmetry_equiv_pos_as_xyz
'x, y, z'
'-x, -y, -z'

loop_
_atom_site_label
_atom_site_type_symbol
_atom_site_fract_x
_atom_site_fract_y
_atom_site_fract_z
_atom_site_U_iso_or_equiv
_atom_site_adp_type
_atom_site_occupancy
_atom_site_symmetry_multiplicity
_atom_site_calc_flag
_atom_site_refinement_flags
_atom_site_disorder_assembly
_atom_site_disorder_group
Os1 Os 0.43064(2) 0.318209(15) 0.735337(13) 0.00900(7) Uani 1 1 d . . .
I2 I 0.14292(4) 0.42674(3) 0.77612(2) 0.01378(8) Uani 1 1 d . . .
N1 N 0.4328(5) 0.2549(3) 0.8674(3) 0.0119(8) Uani 1 1 d . . .
C2 C 0.3367(6) 0.1630(4) 0.8768(4) 0.0117(9) Uani 1 1 d . . .
H2A H 0.2554 0.1203 0.8186 0.014 Uiso 1 1 calc R . .
Cl3 Cl 0.22535(16) 0.01495(11) 0.98062(10) 0.0189(3) Uani 1 1 d . . .
C3 C 0.3570(6) 0.1313(4) 0.9713(4) 0.0135(10) Uani 1 1 d . . .
C4 C 0.4794(6) 0.1885(4) 1.0574(4) 0.0153(10) Uani 1 1 d . . .
H4A H 0.4986 0.1623 1.1208 0.018 Uiso 1 1 calc R . .
C5 C 0.5719(6) 0.2842(4) 1.0480(4) 0.0153(10) Uani 1 1 d . . .
H5A H 0.6541 0.3273 1.1057 0.018 Uiso 1 1 calc R . .
C6 C 0.5440(6) 0.3173(4) 0.9531(3) 0.0119(9) Uani 1 1 d . . .
N7 N 0.6302(5) 0.4154(3) 0.9423(3) 0.0130(8) Uani 1 1 d . . .
N8 N 0.5904(5) 0.4336(3) 0.8490(3) 0.0112(8) Uani 1 1 d . . .
C9 C 0.6785(6) 0.5367(4) 0.8380(4) 0.0127(10) Uani 1 1 d . . .
C10 C 0.8331(6) 0.5841(4) 0.9112(4) 0.0169(10) Uani 1 1 d . . .
H10A H 0.8798 0.5488 0.9681 0.020 Uiso 1 1 calc R . .
C11 C 0.9169(7) 0.6833(5) 0.8994(4) 0.0199(11) Uani 1 1 d . . .
H11A H 1.0222 0.7156 0.9485 0.024 Uiso 1 1 calc R . .
C12 C 0.8504(7) 0.7356(5) 0.8180(4) 0.0212(11) Uani 1 1 d . . .
H12A H 0.9115 0.8022 0.8100 0.025 Uiso 1 1 calc R . .
C13 C 0.6922(7) 0.6906(4) 0.7468(4) 0.0170(10) Uani 1 1 d . . .
H13A H 0.6442 0.7274 0.6911 0.020 Uiso 1 1 calc R . .
C14 C 0.6061(7) 0.5917(4) 0.7581(4) 0.0154(10) Uani 1 1 d . . .
H14A H 0.4972 0.5618 0.7110 0.018 Uiso 1 1 calc R . .
C15 C 0.6389(6) 0.2740(4) 0.6484(4) 0.0132(10) Uani 1 1 d . . .
H15A H 0.7679 0.2959 0.6823 0.016 Uiso 1 1 calc R . .
C16 C 0.5305(7) 0.3547(4) 0.6008(3) 0.0151(10) Uani 1 1 d . . .
H16A H 0.5860 0.4323 0.6047 0.018 Uiso 1 1 calc R . .
C17 C 0.3422(6) 0.3368(4) 0.5694(4) 0.0158(10) Uani 1 1 d . . .
C18 C 0.2629(6) 0.2323(4) 0.5830(3) 0.0128(10) Uani 1 1 d . . .
H18A H 0.1297 0.2245 0.5741 0.015 Uiso 1 1 calc R . .
C19 C 0.3666(6) 0.1518(4) 0.6279(3) 0.0128(10) Uani 1 1 d . . .
H19A H 0.3048 0.0885 0.6489 0.015 Uiso 1 1 calc R . .
C20 C 0.5575(6) 0.1710(4) 0.6632(4) 0.0116(9) Uani 1 1 d . . .
C21 C 0.6665(6) 0.0842(4) 0.7143(4) 0.0162(10) Uani 1 1 d . . .
H21A H 0.5879 0.0439 0.7485 0.019 Uiso 1 1 calc R . .
C22 C 0.8339(7) 0.1356(5) 0.7958(5) 0.0296(13) Uani 1 1 d . . .
H22A H 0.7988 0.1915 0.8483 0.044 Uiso 1 1 calc R . .
H22B H 0.9156 0.1729 0.7636 0.044 Uiso 1 1 calc R . .
H22C H 0.8945 0.0752 0.8276 0.044 Uiso 1 1 calc R . .
C23 C 0.7159(8) -0.0029(5) 0.6308(4) 0.0238(12) Uani 1 1 d . . .
H23A H 0.6063 -0.0371 0.5814 0.036 Uiso 1 1 calc R . .
H23B H 0.7814 -0.0622 0.6617 0.036 Uiso 1 1 calc R . .
H23C H 0.7917 0.0349 0.5954 0.036 Uiso 1 1 calc R . .
C24 C 0.2310(7) 0.4236(4) 0.5227(4) 0.0204(11) Uani 1 1 d . . .
H24A H 0.2921 0.4992 0.5492 0.031 Uiso 1 1 calc R . .
H24B H 0.1138 0.4221 0.5402 0.031 Uiso 1 1 calc R . .
H24C H 0.2142 0.4063 0.4480 0.031 Uiso 1 1 calc R . .
P10 P 0.19715(19) 0.81868(12) 0.64434(12) 0.0255(3) Uani 1 1 d DU . .
F11 F 0.1747(9) 0.8835(6) 0.5545(6) 0.0280(9) Uani 0.524(4) 1 d PDU A 1
F12 F 0.2243(8) 0.7602(6) 0.7492(5) 0.0286(9) Uani 0.524(4) 1 d PDU A 1
F13 F 0.1350(9) 0.9312(6) 0.7180(6) 0.0311(9) Uani 0.524(4) 1 d PDU A 1
F14 F 0.2580(9) 0.7110(5) 0.5860(6) 0.0309(8) Uani 0.524(4) 1 d PDU A 1
F15 F -0.0049(14) 0.7708(10) 0.6212(10) 0.0258(9) Uani 0.524(4) 1 d PDU A 1
F16 F 0.4011(8) 0.8729(5) 0.6925(6) 0.0291(9) Uani 0.524(4) 1 d PDU A 1
F11A F 0.1216(10) 0.9048(7) 0.5626(7) 0.0254(9) Uani 0.476(4) 1 d PDU A 2
F12A F 0.2638(9) 0.7276(6) 0.7104(6) 0.0297(8) Uani 0.476(4) 1 d PDU A 2
F13A F 0.2104(11) 0.9170(7) 0.7311(6) 0.0335(10) Uani 0.476(4) 1 d PDU A 2
F14A F 0.1835(9) 0.7175(6) 0.5387(6) 0.0285(9) Uani 0.476(4) 1 d PDU A 2
F15A F -0.0083(16) 0.7848(11) 0.6317(12) 0.0254(9) Uani 0.476(4) 1 d PDU A 2
F16A F 0.3977(8) 0.8487(6) 0.6313(6) 0.0306(9) Uani 0.476(4) 1 d PDU A 2

loop_
_atom_site_aniso_label
_atom_site_aniso_U_11
_atom_site_aniso_U_22
_atom_site_aniso_U_33
_atom_site_aniso_U_23
_atom_site_aniso_U_13
_atom_site_aniso_U_12
Os1 0.01150(10) 0.00841(10) 0.00647(10) 0.00041(7) 0.00155(7) 0.00030(7)
I2 0.01251(15) 0.01459(17) 0.01314(16) -0.00004(13) 0.00246(12) 0.00247(12)
N1 0.0134(19) 0.011(2) 0.010(2) 0.0000(16) 0.0015(15) 0.0029(16)
C2 0.010(2) 0.015(2) 0.008(2) 0.0004(19) -0.0005(17) 0.0002(18)
Cl3 0.0238(6) 0.0158(6) 0.0198(6) 0.0084(5) 0.0069(5) -0.0007(5)
C3 0.014(2) 0.013(2) 0.017(2) 0.005(2) 0.0091(19) 0.0050(19)
C4 0.018(2) 0.019(3) 0.010(2) 0.005(2) 0.0033(19) 0.007(2)
C5 0.018(2) 0.018(3) 0.008(2) -0.002(2) 0.0023(19) 0.006(2)
C6 0.014(2) 0.015(2) 0.005(2) -0.0022(19) 0.0023(17) 0.0052(19)
N7 0.015(2) 0.012(2) 0.010(2) -0.0005(16) 0.0005(15) 0.0022(16)
N8 0.0108(18) 0.013(2) 0.0086(19) -0.0022(16) 0.0028(15) -0.0012(16)
C9 0.016(2) 0.008(2) 0.014(2) -0.0028(19) 0.0059(19) 0.0019(19)
C10 0.014(2) 0.017(3) 0.018(3) -0.001(2) 0.0027(19) 0.004(2)
C11 0.012(2) 0.020(3) 0.025(3) -0.003(2) 0.005(2) 0.000(2)
C12 0.024(3) 0.016(3) 0.026(3) -0.001(2) 0.015(2) 0.000(2)
C13 0.026(3) 0.013(2) 0.015(3) 0.003(2) 0.010(2) 0.002(2)
C14 0.020(2) 0.012(2) 0.014(2) -0.001(2) 0.007(2) -0.001(2)
C15 0.020(2) 0.011(2) 0.010(2) 0.0001(19) 0.0063(19) 0.0006(19)
C16 0.028(3) 0.015(2) 0.005(2) 0.0010(19) 0.0078(19) 0.001(2)
C17 0.020(2) 0.019(3) 0.008(2) 0.001(2) 0.0040(19) 0.001(2)
C18 0.017(2) 0.015(2) 0.005(2) 0.0022(19) -0.0006(18) 0.0012(19)
C19 0.023(2) 0.009(2) 0.006(2) -0.0015(18) 0.0048(19) -0.0004(19)
C20 0.015(2) 0.011(2) 0.010(2) 0.0020(19) 0.0047(18) 0.0027(19)
C21 0.019(2) 0.015(3) 0.015(3) 0.004(2) 0.003(2) 0.005(2)
C22 0.025(3) 0.029(3) 0.030(3) 0.008(3) -0.006(2) 0.005(3)
C23 0.035(3) 0.017(3) 0.024(3) 0.005(2) 0.014(2) 0.014(2)
C24 0.030(3) 0.016(3) 0.015(3) 0.003(2) 0.003(2) 0.000(2)
P10 0.0222(6) 0.0191(7) 0.0337(8) 0.0093(6) 0.0004(5) 0.0000(5)
F11 0.0272(17) 0.0232(16) 0.0345(16) 0.0133(15) 0.0032(16) 0.0003(15)
F12 0.0263(16) 0.0234(16) 0.0336(17) 0.0108(15) -0.0029(15) 0.0026(14)
F13 0.0241(17) 0.0236(16) 0.0375(16) -0.0016(15) -0.0049(16) 0.0055(16)
F14 0.0279(14) 0.0247(14) 0.0373(15) 0.0044(14) 0.0022(13) 0.0044(13)
F15 0.0222(14) 0.0204(17) 0.0329(17) 0.0078(15) -0.0002(14) 0.0005(14)
F16 0.0237(15) 0.0235(16) 0.0381(17) 0.0073(16) 0.0019(16) -0.0034(14)
F11A 0.0229(17) 0.0212(16) 0.0339(16) 0.0127(15) 0.0043(16) 0.0028(15)
F12A 0.0268(14) 0.0232(14) 0.0359(15) 0.0092(13) -0.0023(13) 0.0040(13)
F13A 0.0296(17) 0.0247(16) 0.0377(17) -0.0006(15) -0.0055(16) 0.0023(16)
F14A 0.0252(16) 0.0236(16) 0.0344(17) 0.0046(15) 0.0026(15) 0.0045(15)
F15A 0.0219(15) 0.0203(17) 0.0327(17) 0.0080(15) 0.0009(14) 0.0009(15)
F16A 0.0247(15) 0.0254(16) 0.0389(17) 0.0091(16) -0.0006(16) -0.0033(15)

loop_
_atom_type_symbol
_atom_type_description
_atom_type_scat_dispersion_real
_atom_type_scat_dispersion_imag
_atom_type_scat_source
C C 0.0033 0.0016 'International Tables Vol C Tables 4.2.6.8 and 6.1.1.4'
H H 0.0000 0.0000 'International Tables Vol C Tables 4.2.6.8 and 6.1.1.4'
N N 0.0061 0.0033 'International Tables Vol C Tables 4.2.6.8 and 6.1.1.4'
F F 0.0171 0.0103 'International Tables Vol C Tables 4.2.6.8 and 6.1.1.4'
P P 0.1023 0.0942 'International Tables Vol C Tables 4.2.6.8 and 6.1.1.4'
Cl Cl 0.1484 0.1585 'International Tables Vol C Tables 4.2.6.8 and 6.1.1.4'
I I -0.4742 1.8119 'International Tables Vol C Tables 4.2.6.8 and 6.1.1.4'
Os Os -1.2165 7.6030 'International Tables Vol C Tables 4.2.6.8 and 6.1.1.4'

loop_
_geom_angle_atom_site_label_1
_geom_angle_atom_site_label_2
_geom_angle_atom_site_label_3
_geom_angle
N8 Os1 N1 75.47(16)
N8 Os1 C15 95.73(16)
N1 Os1 C15 120.19(17)
N8 Os1 C20 117.80(16)
N1 Os1 C20 94.52(16)
C15 Os1 C20 37.75(17)
N8 Os1 C19 154.39(17)
N1 Os1 C19 96.31(16)
C15 Os1 C19 67.07(17)
C20 Os1 C19 37.61(17)
N8 Os1 C16 99.81(17)
N1 Os1 C16 157.49(17)
C15 Os1 C16 37.58(18)
C20 Os1 C16 67.83(18)
C19 Os1 C16 78.40(18)
N8 Os1 C18 162.69(17)
N1 Os1 C18 121.55(17)
C15 Os1 C18 78.74(18)
C20 Os1 C18 67.17(17)
C19 Os1 C18 36.46(17)
C16 Os1 C18 65.80(18)
N8 Os1 C17 125.53(17)
N1 Os1 C17 158.32(17)
C15 Os1 C17 67.40(18)
C20 Os1 C17 80.55(18)
C19 Os1 C17 66.95(18)
C16 Os1 C17 36.52(17)
C18 Os1 C17 37.21(17)
N8 Os1 I2 88.76(11)
N1 Os1 I2 84.98(11)
C15 Os1 I2 154.78(13)
C20 Os1 I2 152.51(12)
C19 Os1 I2 115.02(12)
C16 Os1 I2 117.20(13)
C18 Os1 I2 89.66(12)
C17 Os1 I2 89.81(13)
C2 N1 C6 118.8(4)
C2 N1 Os1 127.4(3)
C6 N1 Os1 113.7(3)
N1 C2 C3 119.8(4)
N1 C2 H2A 120.1
C3 C2 H2A 120.1
C2 C3 C4 122.0(4)
C2 C3 Cl3 118.2(4)
C4 C3 Cl3 119.8(4)
C5 C4 C3 117.7(5)
C5 C4 H4A 121.1
C3 C4 H4A 121.1
C4 C5 C6 119.2(4)
C4 C5 H5A 120.4
C6 C5 H5A 120.4
N1 C6 N7 117.5(4)
N1 C6 C5 122.1(5)
N7 C6 C5 120.4(4)
N8 N7 C6 112.6(4)
N7 N8 C9 112.6(4)
N7 N8 Os1 120.5(3)
C9 N8 Os1 126.8(3)
C14 C9 C10 120.1(5)
C14 C9 N8 120.2(4)
C10 C9 N8 119.7(4)
C11 C10 C9 119.0(5)
C11 C10 H10A 120.5
C9 C10 H10A 120.5
C12 C11 C10 121.2(5)
C12 C11 H11A 119.4
C10 C11 H11A 119.4
C11 C12 C13 119.9(5)
C11 C12 H12A 120.0
C13 C12 H12A 120.0
C14 C13 C12 119.5(5)
C14 C13 H13A 120.2
C12 C13 H13A 120.2
C9 C14 C13 120.2(5)
C9 C14 H14A 119.9
C13 C14 H14A 119.9
C20 C15 C16 120.3(4)
C20 C15 Os1 71.3(3)
C16 C15 Os1 72.2(3)
C20 C15 H15A 119.4
C16 C15 H15A 119.4
Os1 C15 H15A 119.4
C17 C16 C15 121.5(5)
C17 C16 Os1 72.5(3)
C15 C16 Os1 70.2(3)
C17 C16 H16A 118.5
C15 C16 H16A 118.5
Os1 C16 H16A 118.5
C16 C17 C18 117.5(4)
C16 C17 C24 120.7(5)
C18 C17 C24 121.8(4)
C16 C17 Os1 71.0(3)
C18 C17 Os1 70.7(3)
C24 C17 Os1 129.9(3)
C19 C18 C17 121.8(4)
C19 C18 Os1 71.4(3)
C17 C18 Os1 72.1(3)
C19 C18 H18A 118.5
C17 C18 H18A 118.5
Os1 C18 H18A 118.5
C18 C19 C20 121.1(4)
C18 C19 Os1 72.2(3)
C20 C19 Os1 70.8(3)
C18 C19 H19A 118.8
C20 C19 H19A 118.8
Os1 C19 H19A 118.8
C15 C20 C19 117.7(4)
C15 C20 C21 122.1(4)
C19 C20 C21 120.2(4)
C15 C20 Os1 70.9(3)
C19 C20 Os1 71.6(3)
C21 C20 Os1 128.4(3)
C20 C21 C23 108.0(4)
C20 C21 C22 114.0(4)
C23 C21 C22 111.0(4)
C20 C21 H21A 107.9
C23 C21 H21A 107.9
C22 C21 H21A 107.9
C21 C22 H22A 109.5
C21 C22 H22B 109.5
H22A C22 H22B 109.5
C21 C22 H22C 109.5
H22A C22 H22C 109.5
H22B C22 H22C 109.5
C21 C23 H23A 109.5
C21 C23 H23B 109.5
H23A C23 H23B 109.5
C21 C23 H23C 109.5
H23A C23 H23C 109.5
H23B C23 H23C 109.5
C17 C24 H24A 109.5
C17 C24 H24B 109.5
H24A C24 H24B 109.5
C17 C24 H24C 109.5
H24A C24 H24C 109.5
H24B C24 H24C 109.5
F13A P10 F14 155.8(4)
F13A P10 F11 99.5(5)
F14 P10 F11 94.7(4)
F13A P10 F12A 97.3(4)
F14 P10 F12A 65.0(4)
F11 P10 F12A 158.4(4)
F13A P10 F15A 96.3(5)
F14 P10 F15A 101.3(5)
F11 P10 F15A 97.2(7)
F12A P10 F15A 94.3(7)
F13A P10 F15 103.7(5)
F14 P10 F15 93.9(5)
F11 P10 F15 96.6(6)
F12A P10 F15 92.4(6)
F15A P10 F15 7.5(8)
F13A P10 F16 66.9(4)
F14 P10 F16 93.3(4)
F11 P10 F16 92.1(4)
F12A P10 F16 82.1(4)
F15A P10 F16 161.9(6)
F15 P10 F16 168.2(6)
F13A P10 F16A 92.7(4)
F14 P10 F16A 72.7(4)
F11 P10 F16A 73.3(4)
F12A P10 F16A 92.5(4)
F15A P10 F16A 168.0(6)
F15 P10 F16A 162.2(6)
F16 P10 F16A 29.5(3)
F13A P10 F11A 88.9(4)
F14 P10 F11A 109.2(4)
F11 P10 F11A 17.7(4)
F12A P10 F11A 173.8(4)
F15A P10 F11A 84.4(6)
F15 P10 F11A 85.5(6)
F16 P10 F11A 100.9(4)
F16A P10 F11A 87.8(4)
F13A P10 F12 75.1(4)
F14 P10 F12 90.2(4)
F11 P10 F12 174.6(4)
F12A P10 F12 25.7(3)
F15A P10 F12 84.0(7)
F15 P10 F12 85.3(6)
F16 P10 F12 85.4(3)
F16A P10 F12 106.1(3)
F11A P10 F12 159.0(4)
F13A P10 F13 20.9(3)
F14 P10 F13 174.7(4)
F11 P10 F13 90.6(4)
F12A P10 F13 109.7(4)
F15A P10 F13 78.7(5)
F15 P10 F13 86.1(5)
F16 P10 F13 85.8(3)
F16A P10 F13 108.3(4)
F11A P10 F13 76.1(4)
F12 P10 F13 84.5(4)
F13A P10 F14A 174.2(4)
F14 P10 F14A 27.2(3)
F11 P10 F14A 74.7(4)
F12A P10 F14A 88.1(4)
F15A P10 F14A 85.5(5)
F15 P10 F14A 78.2(5)
F16 P10 F14A 111.9(4)
F16A P10 F14A 84.8(4)
F11A P10 F14A 85.8(4)
F12 P10 F14A 110.6(4)
F13 P10 F14A 156.9(3)

loop_
_geom_bond_atom_site_label_1
_geom_bond_atom_site_label_2
_geom_bond_distance
Os1 N8 2.033(4)
Os1 N1 2.065(4)
Os1 C15 2.213(5)
Os1 C20 2.219(5)
Os1 C19 2.230(5)
Os1 C16 2.239(5)
Os1 C18 2.240(5)
Os1 C17 2.260(5)
Os1 I2 2.7002(4)
N1 C2 1.349(6)
N1 C6 1.367(6)
C2 C3 1.380(7)
C2 H2A 0.9500
Cl3 C3 1.739(5)
C3 C4 1.387(7)
C4 C5 1.372(7)
C4 H4A 0.9500
C5 C6 1.389(7)
C5 H5A 0.9500
C6 N7 1.379(6)
N7 N8 1.296(5)
N8 C9 1.439(6)
C9 C14 1.386(7)
C9 C10 1.401(7)
C10 C11 1.387(7)
C10 H10A 0.9500
C11 C12 1.371(8)
C11 H11A 0.9500
C12 C13 1.401(7)
C12 H12A 0.9500
C13 C14 1.390(7)
C13 H13A 0.9500
C14 H14A 0.9500
C15 C20 1.434(7)
C15 C16 1.434(7)
C15 H15A 1.0000
C16 C17 1.410(7)
C16 H16A 1.0000
C17 C18 1.436(7)
C17 C24 1.497(7)
C18 C19 1.399(7)
C18 H18A 1.0000
C19 C20 1.434(6)
C19 H19A 1.0000
C20 C21 1.515(7)
C21 C23 1.524(7)
C21 C22 1.531(7)
C21 H21A 1.0000
C22 H22A 0.9800
C22 H22B 0.9800
C22 H22C 0.9800
C23 H23A 0.9800
C23 H23B 0.9800
C23 H23C 0.9800
C24 H24A 0.9800
C24 H24B 0.9800
C24 H24C 0.9800
P10 F13A 1.500(8)
P10 F14 1.532(6)
P10 F11 1.539(7)
P10 F12A 1.555(7)
P10 F15A 1.580(12)
P10 F15 1.582(10)
P10 F16 1.625(6)
P10 F16A 1.625(7)
P10 F11A 1.665(8)
P10 F12 1.670(7)
P10 F13 1.680(7)
P10 F14A 1.694(7)

loop_
_geom_hbond_atom_site_label_D
_geom_hbond_atom_site_label_H
_geom_hbond_atom_site_label_A
_geom_hbond_distance_DH
_geom_hbond_distance_HA
_geom_hbond_distance_DA
_geom_hbond_angle_DHA
_geom_hbond_site_symmetry_A
C2 H2A F13 0.95 2.47 3.315(8) 147.8 1_545
C4 H4A F12 0.95 2.48 3.027(8) 116.5 2_667
C5 H5A F12 0.95 2.41 2.994(8) 119.5 2_667
C18 H18A F15 1.00 2.63 3.024(14) 103.6 2_566
C24 H24C F15 0.98 2.53 2.994(11) 108.5 2_566
